data_4325106
loop_
_publ_author_name
'Robert E. Jilek'
'Liam P. Spencer'
'David L. Kuiper'
'Brian L. Scott'
'Ursula J. Williams'
'James M. Kikkawa'
'Eric J. Schelter'
'James M. Boncella'

_publ_contact_author_address
;Materials Physics and Applications Division
Los Alamos National Laboratory
MS J514
Los Alamos, NM 87545
;
_publ_contact_author_email boncella@lanl.gov
_publ_contact_author_name 'Dr. James M. Boncella'
_publ_contact_author_phone 505-665-0795
_publ_section_title
;
 A General and Modular Synthesis of Monoimidouranium(IV) Dihalides
;
_journal_name_full 'Inorganic Chemistry'
_journal_page_first 4235
_journal_page_last 4237
_journal_paper_doi 10.1021/ic200377b
_journal_volume 50
_journal_year 2011
_chemical_formula_moiety 'C30 H49 I2 N3 O2 U, C4 H8 O'
_chemical_formula_sum 'C34 H57 I2 N3 O3 U'
_chemical_formula_weight 1047.66
_chemical_name_common apx979
_chemical_name_systematic
; 
 ? 
;
_space_group_IT_number 2
_symmetry_cell_setting triclinic
_symmetry_space_group_name_Hall '-P 1'
_symmetry_space_group_name_H-M 'P -1'
_atom_sites_solution_hydrogens geom
_atom_sites_solution_primary direct
_atom_sites_solution_secondary difmap
_audit_creation_method SHELXL-97
_cell_angle_alpha 114.51(3)
_cell_angle_beta 93.85(3)
_cell_angle_gamma 90.03(3)
_cell_formula_units_Z 2
_cell_length_a 11.253(2)
_cell_length_b 12.979(3)
_cell_length_c 14.875(3)
_cell_measurement_temperature 140(1)
_cell_volume 1971.3(8)
_computing_cell_refinement 'SAINT+, v. 7.66a (Bruker AXS, 2009)'
_computing_data_collection 'APEX II, v. 7.0 (Bruker AXS, 2009)'
_computing_data_reduction 'SAINT+, v. 7.66a (Bruker AXS, 2009)'
_computing_molecular_graphics 'SHELXTL, v. 6.14, (Bruker AXS, 2000)'
_computing_publication_material 'SHELXTL, v. 6.14, (Bruker AXS, 2000)'
_computing_structure_refinement 'SHELXL-97 (Sheldrick, 1997)'
_computing_structure_solution 'SHELXS-97 (Sheldrick, 1990)'
_diffrn_ambient_temperature 140(1)
_diffrn_measured_fraction_theta_full 0.989
_diffrn_measured_fraction_theta_max 0.965
_diffrn_measurement_device_type 'Bruker D8 with APEXII CCD'
_diffrn_measurement_method '\w scans'
_diffrn_radiation_monochromator graphite
_diffrn_radiation_source 'fine-focus sealed tube'
_diffrn_radiation_type MoK\a
_diffrn_radiation_wavelength 0.71073
_diffrn_reflns_av_R_equivalents 0.045
_diffrn_reflns_av_sigmaI/netI 0.0858
_diffrn_reflns_limit_h_max 14
_diffrn_reflns_limit_h_min -14
_diffrn_reflns_limit_k_max 15
_diffrn_reflns_limit_k_min -16
_diffrn_reflns_limit_l_max 19
_diffrn_reflns_limit_l_min 0
_diffrn_reflns_number 20932
_diffrn_reflns_theta_full 25.00
_diffrn_reflns_theta_max 27.14
_diffrn_reflns_theta_min 2.27
_diffrn_standards_decay_% 0
_diffrn_standards_interval_count 0
_diffrn_standards_interval_time 0
_diffrn_standards_number 0
_exptl_absorpt_coefficient_mu 5.716
_exptl_absorpt_correction_T_max 0.6577
_exptl_absorpt_correction_T_min 0.4260
_exptl_absorpt_correction_type multi-scan
_exptl_absorpt_process_details 'SADABS v. 1 (Sheldrick, 2008)'
_exptl_crystal_colour orange
_exptl_crystal_density_diffrn 1.765
_exptl_crystal_description slab
_exptl_crystal_F_000 1008
_exptl_crystal_size_max 0.18
_exptl_crystal_size_mid 0.16
_exptl_crystal_size_min 0.08
_refine_diff_density_max 1.526
_refine_diff_density_min -2.317
_refine_diff_density_rms 0.169
_refine_ls_extinction_method none
_refine_ls_goodness_of_fit_ref 0.884
_refine_ls_hydrogen_treatment constr
_refine_ls_matrix_type full
_refine_ls_number_parameters 410
_refine_ls_number_reflns 13543
_refine_ls_number_restraints 36
_refine_ls_restrained_S_all 0.885
_refine_ls_R_factor_all 0.0679
_refine_ls_R_factor_gt 0.0389
_refine_ls_shift/su_max 0.002
_refine_ls_shift/su_mean 0.000
_refine_ls_structure_factor_coef Fsqd
_refine_ls_weighting_details 'calc w=1/[\s^2^(Fo^2^)+(0.0349P)^2^+0.0000P] where P=(Fo^2^+2Fc^2^)/3'
_refine_ls_weighting_scheme calc
_refine_ls_wR_factor_gt 0.0738
_refine_ls_wR_factor_ref 0.0803
_reflns_number_gt 5464
_reflns_number_total 8475
_reflns_threshold_expression >2sigma(I)
_cod_data_source_file ic200377b_si_002_1.cif
_cod_data_source_block apx979_hklf5
_cod_original_cell_volume 1971.4(7)
_cod_database_code 4325106

loop_
_symmetry_equiv_pos_as_xyz
'x, y, z'
'-x, -y, -z'

loop_
_atom_site_label
_atom_site_type_symbol
_atom_site_fract_x
_atom_site_fract_y
_atom_site_fract_z
_atom_site_U_iso_or_equiv
_atom_site_adp_type
_atom_site_occupancy
_atom_site_symmetry_multiplicity
_atom_site_calc_flag
_atom_site_refinement_flags
_atom_site_disorder_assembly
_atom_site_disorder_group
U1 U 0.348558(17) 0.310983(18) 0.133754(15) 0.01743(6) Uani 1 1 d . . .
I2 I 0.48758(3) 0.22117(3) -0.06503(3) 0.02320(9) Uani 1 1 d . . .
I3 I 0.08578(3) 0.26173(4) 0.02530(3) 0.03444(11) Uani 1 1 d . . .
N1 N 0.3064(4) 0.3699(4) 0.2694(4) 0.0261(11) Uani 1 1 d . . .
N2 N 0.5404(6) 0.4441(4) 0.2008(5) 0.0220(14) Uani 1 1 d . . .
N3 N 0.5368(5) 0.2339(4) 0.2003(4) 0.0158(13) Uani 1 1 d . . .
O1 O 0.2940(4) 0.4857(3) 0.1080(4) 0.0193(11) Uani 1 1 d . . .
O2 O 0.2918(4) 0.1103(3) 0.0999(4) 0.0185(11) Uani 1 1 d . . .
O3 O 0.2172(12) 0.9267(11) 0.3689(7) 0.200(5) Uani 1 1 d . . .
C1 C 0.2817(5) 0.4100(4) 0.3674(4) 0.0227(14) Uani 1 1 d . . .
C2 C 0.3050(9) 0.5378(6) 0.4194(7) 0.060(3) Uani 1 1 d . . .
H2A H 0.3822 0.5563 0.4055 0.090 Uiso 1 1 calc R . .
H2B H 0.3020 0.5622 0.4896 0.090 Uiso 1 1 calc R . .
H2C H 0.2453 0.5754 0.3959 0.090 Uiso 1 1 calc R . .
C3 C 0.3757(8) 0.3593(6) 0.4237(6) 0.053(2) Uani 1 1 d . . .
H3A H 0.3707 0.2780 0.3920 0.079 Uiso 1 1 calc R . .
H3B H 0.3575 0.3845 0.4916 0.079 Uiso 1 1 calc R . .
H3C H 0.4548 0.3850 0.4211 0.079 Uiso 1 1 calc R . .
C4 C 0.1612(7) 0.3806(7) 0.3841(6) 0.060(2) Uani 1 1 d . . .
H4A H 0.1031 0.4052 0.3476 0.090 Uiso 1 1 calc R . .
H4B H 0.1490 0.4174 0.4535 0.090 Uiso 1 1 calc R . .
H4C H 0.1530 0.3000 0.3623 0.090 Uiso 1 1 calc R . .
C5 C 0.5406(8) 0.5480(5) 0.2012(7) 0.026(2) Uani 1 1 d . . .
H5 H 0.4724 0.5715 0.1771 0.032 Uiso 1 1 calc R . .
C6 C 0.6411(7) 0.6221(5) 0.2371(5) 0.0228(16) Uani 1 1 d . . .
H6 H 0.6379 0.6937 0.2372 0.027 Uiso 1 1 calc R . .
C7 C 0.7449(7) 0.5893(5) 0.2723(6) 0.0208(17) Uani 1 1 d . . .
C8 C 0.7408(6) 0.4817(5) 0.2695(5) 0.0181(15) Uani 1 1 d . . .
H8 H 0.8086 0.4557 0.2918 0.022 Uiso 1 1 calc R . .
C9 C 0.6426(6) 0.4120(5) 0.2357(5) 0.0169(15) Uani 1 1 d . . .
C10 C 0.6374(7) 0.2972(5) 0.2351(5) 0.0188(17) Uani 1 1 d . . .
C11 C 0.7374(7) 0.2585(5) 0.2746(6) 0.0243(18) Uani 1 1 d . . .
H11 H 0.8061 0.3043 0.2987 0.029 Uiso 1 1 calc R . .
C12 C 0.7334(7) 0.1533(5) 0.2774(6) 0.0225(17) Uani 1 1 d . A .
C13 C 0.6272(7) 0.0911(5) 0.2423(6) 0.0253(17) Uani 1 1 d . . .
H13 H 0.6181 0.0209 0.2443 0.030 Uiso 1 1 calc R . .
C14 C 0.5359(7) 0.1343(5) 0.2045(6) 0.0247(18) Uani 1 1 d . . .
H14 H 0.4667 0.0894 0.1795 0.030 Uiso 1 1 calc R . .
C15 C 0.8557(6) 0.6682(5) 0.3091(5) 0.0227(16) Uani 1 1 d . . .
C16 C 0.8887(6) 0.7035(5) 0.2276(5) 0.0282(17) Uani 1 1 d . . .
H16A H 0.8207 0.7351 0.2069 0.042 Uiso 1 1 calc R . .
H16B H 0.9131 0.6384 0.1722 0.042 Uiso 1 1 calc R . .
H16C H 0.9528 0.7591 0.2526 0.042 Uiso 1 1 calc R . .
C17 C 0.9613(5) 0.6128(5) 0.3389(5) 0.0247(15) Uani 1 1 d . . .
H17A H 1.0290 0.6645 0.3604 0.037 Uiso 1 1 calc R . .
H17B H 0.9801 0.5453 0.2831 0.037 Uiso 1 1 calc R . .
H17C H 0.9414 0.5936 0.3920 0.037 Uiso 1 1 calc R . .
C18 C 0.8226(6) 0.7727(5) 0.4021(5) 0.0279(16) Uani 1 1 d . . .
H18A H 0.7569 0.8094 0.3845 0.042 Uiso 1 1 calc R . .
H18B H 0.8899 0.8248 0.4276 0.042 Uiso 1 1 calc R . .
H18C H 0.8006 0.7487 0.4518 0.042 Uiso 1 1 calc R . .
C19 C 0.8413(6) 0.1126(5) 0.3211(6) 0.0259(17) Uani 1 1 d . . .
C20 C 0.940(3) 0.1031(19) 0.253(2) 0.054(5) Uani 0.50 1 d PU A 1
H20A H 0.9150 0.0496 0.1869 0.081 Uiso 0.50 1 calc PR A 1
H20B H 1.0108 0.0779 0.2760 0.081 Uiso 0.50 1 calc PR A 1
H20C H 0.9552 0.1758 0.2529 0.081 Uiso 0.50 1 calc PR A 1
C21 C 0.881(3) 0.206(3) 0.429(2) 0.056(5) Uani 0.50 1 d PU A 1
H21A H 0.9453 0.1778 0.4580 0.084 Uiso 0.50 1 calc PR A 1
H21B H 0.8148 0.2213 0.4700 0.084 Uiso 0.50 1 calc PR A 1
H21C H 0.9070 0.2739 0.4251 0.084 Uiso 0.50 1 calc PR A 1
C22 C 0.811(2) -0.0049(18) 0.3196(17) 0.057(4) Uani 0.50 1 d PU A 1
H22A H 0.7835 -0.0564 0.2536 0.086 Uiso 0.50 1 calc PR A 1
H22B H 0.7499 0.0028 0.3638 0.086 Uiso 0.50 1 calc PR A 1
H22C H 0.8811 -0.0336 0.3406 0.086 Uiso 0.50 1 calc PR A 1
C20' C 0.926(3) 0.064(2) 0.241(2) 0.054(5) Uani 0.50 1 d PU A 2
H20D H 1.0021 0.0559 0.2702 0.081 Uiso 0.50 1 calc PR A 2
H20E H 0.9338 0.1141 0.2093 0.081 Uiso 0.50 1 calc PR A 2
H20F H 0.8955 -0.0086 0.1939 0.081 Uiso 0.50 1 calc PR A 2
C21' C 0.902(3) 0.201(3) 0.405(2) 0.056(5) Uani 0.50 1 d PU A 2
H21D H 0.9372 0.1703 0.4484 0.084 Uiso 0.50 1 calc PR A 2
H21E H 0.8463 0.2573 0.4390 0.084 Uiso 0.50 1 calc PR A 2
H21F H 0.9631 0.2348 0.3827 0.084 Uiso 0.50 1 calc PR A 2
C22' C 0.807(2) 0.0282(18) 0.3572(17) 0.057(4) Uani 0.50 1 d PU A 2
H22D H 0.7604 -0.0319 0.3057 0.086 Uiso 0.50 1 calc PR A 2
H22E H 0.7614 0.0633 0.4137 0.086 Uiso 0.50 1 calc PR A 2
H22F H 0.8777 -0.0022 0.3757 0.086 Uiso 0.50 1 calc PR A 2
C23 C 0.2961(6) 0.4883(5) 0.0104(5) 0.0231(17) Uani 1 1 d . . .
H23A H 0.2740 0.4143 -0.0416 0.028 Uiso 1 1 calc R . .
H23B H 0.3753 0.5095 0.0008 0.028 Uiso 1 1 calc R . .
C24 C 0.2084(8) 0.5740(5) 0.0080(6) 0.033(2) Uani 1 1 d . . .
H24A H 0.1316 0.5382 -0.0227 0.039 Uiso 1 1 calc R . .
H24B H 0.2370 0.6159 -0.0276 0.039 Uiso 1 1 calc R . .
C25 C 0.2005(7) 0.6503(5) 0.1167(6) 0.0260(19) Uani 1 1 d . . .
H25A H 0.2661 0.7057 0.1418 0.031 Uiso 1 1 calc R . .
H25B H 0.1258 0.6894 0.1281 0.031 Uiso 1 1 calc R . .
C26 C 0.2078(7) 0.5672(5) 0.1637(6) 0.0292(19) Uani 1 1 d . . .
H26A H 0.2350 0.6048 0.2333 0.035 Uiso 1 1 calc R . .
H26B H 0.1309 0.5302 0.1577 0.035 Uiso 1 1 calc R . .
C27 C 0.2973(7) 0.0175(5) 0.0027(6) 0.0263(18) Uani 1 1 d . . .
H27A H 0.3762 -0.0135 -0.0056 0.032 Uiso 1 1 calc R . .
H27B H 0.2772 0.0426 -0.0492 0.032 Uiso 1 1 calc R . .
C28 C 0.2053(8) -0.0704(5) 0.0004(6) 0.035(2) Uani 1 1 d . . .
H28A H 0.1285 -0.0608 -0.0285 0.042 Uiso 1 1 calc R . .
H28B H 0.2311 -0.1468 -0.0369 0.042 Uiso 1 1 calc R . .
C29 C 0.1992(7) -0.0460(5) 0.1080(6) 0.0277(18) Uani 1 1 d . . .
H29A H 0.1243 -0.0735 0.1199 0.033 Uiso 1 1 calc R . .
H29B H 0.2647 -0.0793 0.1314 0.033 Uiso 1 1 calc R . .
C30 C 0.2090(7) 0.0806(5) 0.1555(6) 0.0256(19) Uani 1 1 d . . .
H30A H 0.1321 0.1130 0.1521 0.031 Uiso 1 1 calc R . .
H30B H 0.2385 0.1076 0.2245 0.031 Uiso 1 1 calc R . .
C31 C 0.2601(10) 0.8212(7) 0.3743(7) 0.063(3) Uani 1 1 d . . .
H31A H 0.2235 0.8117 0.4277 0.076 Uiso 1 1 calc R . .
H31B H 0.2346 0.7572 0.3130 0.076 Uiso 1 1 calc R . .
C32 C 0.3863(16) 0.8204(10) 0.3904(13) 0.154(7) Uani 1 1 d . . .
H32A H 0.4149 0.7460 0.3501 0.185 Uiso 1 1 calc R . .
H32B H 0.4079 0.8372 0.4595 0.185 Uiso 1 1 calc R . .
C33 C 0.4434(15) 0.9094(11) 0.3629(8) 0.159(7) Uani 1 1 d . . .
H33A H 0.4651 0.8759 0.2949 0.190 Uiso 1 1 calc R . .
H33B H 0.5140 0.9443 0.4063 0.190 Uiso 1 1 calc R . .
C34 C 0.3448(18) 0.9971(12) 0.3768(13) 0.180(10) Uani 1 1 d . . .
H34A H 0.3442 1.0248 0.3254 0.216 Uiso 1 1 calc R . .
H34B H 0.3572 1.0609 0.4409 0.216 Uiso 1 1 calc R . .

loop_
_atom_site_aniso_label
_atom_site_aniso_U_11
_atom_site_aniso_U_22
_atom_site_aniso_U_33
_atom_site_aniso_U_23
_atom_site_aniso_U_13
_atom_site_aniso_U_12
U1 0.01575(10) 0.01599(11) 0.02345(12) 0.01126(10) 0.00024(8) -0.00122(9)
I2 0.02398(19) 0.0194(2) 0.0295(2) 0.01261(19) 0.00749(16) 0.00224(17)
I3 0.0207(2) 0.0335(2) 0.0582(3) 0.0305(2) -0.01308(19) -0.00866(19)
N1 0.019(2) 0.023(3) 0.042(3) 0.019(3) -0.001(2) 0.000(2)
N2 0.030(4) 0.013(3) 0.022(4) 0.007(2) 0.001(3) -0.006(2)
N3 0.018(3) 0.012(3) 0.018(4) 0.007(2) -0.002(3) -0.003(2)
O1 0.018(3) 0.019(2) 0.027(3) 0.015(2) 0.008(2) 0.0084(18)
O2 0.017(3) 0.018(2) 0.021(3) 0.009(2) 0.002(2) -0.0024(18)
O3 0.288(15) 0.173(10) 0.113(8) 0.031(9) 0.038(9) 0.057(12)
C1 0.036(4) 0.008(3) 0.031(4) 0.011(3) 0.026(3) 0.012(3)
C2 0.088(8) 0.060(5) 0.037(6) 0.023(4) 0.016(6) 0.026(5)
C3 0.068(7) 0.064(5) 0.026(5) 0.018(4) 0.007(5) 0.018(5)
C4 0.064(6) 0.075(6) 0.053(6) 0.036(5) 0.032(5) 0.028(5)
C5 0.029(5) 0.022(4) 0.035(5) 0.019(3) -0.007(4) 0.003(3)
C6 0.029(5) 0.014(3) 0.030(5) 0.014(3) 0.000(3) -0.002(3)
C7 0.020(4) 0.018(3) 0.029(5) 0.014(3) -0.003(3) -0.004(3)
C8 0.013(4) 0.020(4) 0.024(4) 0.013(3) 0.001(3) -0.001(3)
C9 0.019(4) 0.019(4) 0.013(4) 0.007(3) 0.002(3) 0.005(3)
C10 0.025(5) 0.014(4) 0.022(5) 0.013(3) 0.001(4) 0.002(3)
C11 0.029(5) 0.020(4) 0.024(5) 0.011(3) -0.005(4) -0.004(3)
C12 0.026(4) 0.013(3) 0.029(5) 0.010(3) 0.001(3) 0.003(3)
C13 0.032(5) 0.012(3) 0.035(5) 0.013(3) -0.005(4) -0.006(3)
C14 0.022(5) 0.018(4) 0.038(5) 0.016(3) 0.000(4) -0.003(3)
C15 0.026(4) 0.019(3) 0.021(4) 0.006(3) 0.001(3) -0.005(3)
C16 0.025(4) 0.031(4) 0.032(5) 0.017(3) -0.001(3) -0.012(3)
C17 0.014(3) 0.030(3) 0.027(4) 0.010(3) -0.004(3) -0.005(3)
C18 0.031(4) 0.022(3) 0.029(4) 0.010(3) -0.002(3) -0.009(3)
C19 0.019(4) 0.014(3) 0.044(5) 0.013(3) -0.008(3) 0.001(3)
C20 0.041(6) 0.068(9) 0.054(6) 0.027(6) -0.006(4) 0.022(6)
C21 0.054(7) 0.051(5) 0.059(9) 0.021(6) -0.015(6) 0.013(5)
C22 0.059(6) 0.063(7) 0.063(9) 0.042(6) -0.010(6) 0.013(5)
C20' 0.041(6) 0.068(9) 0.054(6) 0.027(6) -0.006(4) 0.022(6)
C21' 0.054(7) 0.051(5) 0.059(9) 0.021(6) -0.015(6) 0.013(5)
C22' 0.059(6) 0.063(7) 0.063(9) 0.042(6) -0.010(6) 0.013(5)
C23 0.023(5) 0.032(4) 0.023(5) 0.019(3) 0.009(4) 0.008(3)
C24 0.041(6) 0.023(4) 0.037(6) 0.016(4) -0.003(4) 0.009(3)
C25 0.023(5) 0.020(4) 0.041(6) 0.018(4) 0.009(4) 0.012(3)
C26 0.028(5) 0.027(4) 0.030(5) 0.008(3) 0.016(4) 0.011(3)
C27 0.034(5) 0.017(3) 0.026(5) 0.007(3) 0.004(4) -0.003(3)
C28 0.035(6) 0.027(4) 0.040(6) 0.011(4) 0.001(4) -0.015(3)
C29 0.018(5) 0.029(4) 0.038(6) 0.016(3) 0.001(4) -0.001(3)
C30 0.028(5) 0.019(3) 0.034(5) 0.014(3) 0.005(4) -0.005(3)
C31 0.101(9) 0.044(5) 0.043(6) 0.013(4) 0.034(6) 0.016(5)
C32 0.185(19) 0.063(8) 0.20(2) 0.047(10) 0.005(15) -0.010(10)
C33 0.32(2) 0.082(9) 0.072(8) 0.017(7) 0.085(11) -0.010(12)
C34 0.28(3) 0.103(11) 0.146(17) 0.062(12) -0.120(18) -0.056(15)

loop_
_atom_type_symbol
_atom_type_description
_atom_type_scat_dispersion_real
_atom_type_scat_dispersion_imag
_atom_type_scat_source
C C 0.0033 0.0016 'International Tables Vol C Tables 4.2.6.8 and 6.1.1.4'
H H 0.0000 0.0000 'International Tables Vol C Tables 4.2.6.8 and 6.1.1.4'
N N 0.0061 0.0033 'International Tables Vol C Tables 4.2.6.8 and 6.1.1.4'
O O 0.0106 0.0060 'International Tables Vol C Tables 4.2.6.8 and 6.1.1.4'
I I -0.4742 1.8119 'International Tables Vol C Tables 4.2.6.8 and 6.1.1.4'
U U -9.6767 9.6646 'International Tables Vol C Tables 4.2.6.8 and 6.1.1.4'

loop_
_geom_angle_atom_site_label_1
_geom_angle_atom_site_label_2
_geom_angle_atom_site_label_3
_geom_angle
N1 U1 O2 93.48(17)
N1 U1 O1 95.35(17)
O2 U1 O1 146.78(11)
N1 U1 N2 86.78(19)
O2 U1 N2 136.87(15)
O1 U1 N2 75.67(15)
N1 U1 N3 84.44(18)
O2 U1 N3 74.91(15)
O1 U1 N3 137.81(15)
N2 U1 N3 62.18(12)
N1 U1 I3 98.79(13)
O2 U1 I3 73.29(11)
O1 U1 I3 73.73(11)
N2 U1 I3 149.26(11)
N3 U1 I3 148.17(10)
N1 U1 I2 165.07(13)
O2 U1 I2 89.90(11)
O1 U1 I2 89.70(11)
N2 U1 I2 80.86(14)
N3 U1 I2 82.41(13)
I3 U1 I2 96.11(3)
C1 N1 U1 177.1(4)
C5 N2 C9 117.4(6)
C5 N2 U1 120.1(5)
C9 N2 U1 122.4(4)
C14 N3 C10 116.6(6)
C14 N3 U1 122.6(4)
C10 N3 U1 120.8(4)
C26 O1 C23 108.0(4)
C26 O1 U1 124.3(4)
C23 O1 U1 121.5(3)
C30 O2 C27 109.6(4)
C30 O2 U1 123.6(4)
C27 O2 U1 122.3(3)
C31 O3 C34 102.2(10)
N1 C1 C4 115.0(6)
N1 C1 C2 110.6(5)
C4 C1 C2 110.2(6)
N1 C1 C3 108.7(5)
C4 C1 C3 107.5(5)
C2 C1 C3 104.2(6)
N2 C5 C6 121.8(7)
C7 C6 C5 120.7(5)
C8 C7 C6 115.4(6)
C8 C7 C15 123.6(6)
C6 C7 C15 121.0(5)
C9 C8 C7 123.1(6)
C8 C9 N2 121.6(5)
C8 C9 C10 123.0(8)
N2 C9 C10 115.4(7)
N3 C10 C11 121.3(5)
N3 C10 C9 119.1(7)
C11 C10 C9 119.5(8)
C12 C11 C10 120.5(7)
C11 C12 C13 116.4(6)
C11 C12 C19 120.3(6)
C13 C12 C19 123.3(5)
C14 C13 C12 119.1(5)
N3 C14 C13 126.0(7)
C16 C15 C17 109.7(6)
C16 C15 C7 109.1(6)
C17 C15 C7 112.2(5)
C16 C15 C18 110.7(5)
C17 C15 C18 108.3(6)
C7 C15 C18 106.7(6)
C20' C19 C22' 110.7(14)
C20' C19 C21' 108.7(18)
C22' C19 C21' 104.8(17)
C20' C19 C12 107.2(13)
C22' C19 C12 112.2(12)
C21' C19 C12 113.2(14)
C20' C19 C21 122.9(18)
C22' C19 C21 93.5(16)
C21' C19 C21 15(3)
C12 C19 C21 109.8(13)
C20' C19 C22 93.0(14)
C22' C19 C22 20.7(15)
C21' C19 C22 122.3(17)
C12 C19 C22 109.7(11)
C21 C19 C22 112.9(16)
C20' C19 C20 18.4(16)
C22' C19 C20 126.7(14)
C21' C19 C20 93.9(17)
C12 C19 C20 104.7(12)
C21 C19 C20 108.9(17)
C22 C19 C20 110.6(14)
O1 C23 C24 107.0(6)
C23 C24 C25 102.9(6)
C26 C25 C24 102.3(5)
O1 C26 C25 104.1(5)
O2 C27 C28 104.5(6)
C29 C28 C27 103.3(6)
C30 C29 C28 101.6(5)
O2 C30 C29 105.2(6)
C32 C31 O3 113.4(10)
C31 C32 C33 109.1(12)
C32 C33 C34 104.0(12)
C33 C34 O3 105.0(10)

loop_
_geom_bond_atom_site_label_1
_geom_bond_atom_site_label_2
_geom_bond_distance
U1 N1 1.930(5)
U1 O2 2.513(3)
U1 O1 2.521(3)
U1 N2 2.631(6)
U1 N3 2.648(6)
U1 I3 3.2029(11)
U1 I2 3.2112(12)
N1 C1 1.378(7)
N2 C5 1.346(7)
N2 C9 1.365(9)
N3 C14 1.320(7)
N3 C10 1.338(9)
O1 C26 1.459(8)
O1 C23 1.467(8)
O2 C30 1.438(8)
O2 C27 1.453(8)
O3 C31 1.484(13)
O3 C34 1.672(18)
C1 C4 1.474(9)
C1 C2 1.524(9)
C1 C3 1.610(9)
C5 C6 1.407(11)
C6 C7 1.386(10)
C7 C8 1.380(7)
C7 C15 1.532(10)
C8 C9 1.356(9)
C9 C10 1.488(7)
C10 C11 1.422(10)
C11 C12 1.385(8)
C12 C13 1.384(10)
C12 C19 1.535(10)
C13 C14 1.368(10)
C15 C16 1.528(9)
C15 C17 1.523(8)
C15 C18 1.551(9)
C19 C20' 1.49(3)
C19 C22' 1.47(2)
C19 C21' 1.42(3)
C19 C21 1.59(3)
C19 C22 1.55(2)
C19 C20 1.52(3)
C23 C24 1.498(9)
C24 C25 1.515(11)
C25 C26 1.510(8)
C27 C28 1.528(9)
C28 C29 1.503(11)
C29 C30 1.496(9)
C31 C32 1.425(16)
C32 C33 1.531(16)
C33 C34 1.551(19)
